data_7712432
loop_
_publ_author_name
'Huynh, Silvia'
'Arrowsmith, Merle'
'Meier, Lukas'
'Dietz, Maximilian'
'H\"arterich, Marcel'
'Michel, Maximilian'
'G\"artner, Annalena'
'Braunschweig, Holger'

_publ_section_title
;
 Cyclic Alkyl(amino)iminates (CAAIs) as Strong 2\s,4\p-Electron Donor
 Ligands for the Stabilisation of Boranes and Diboranes(4): A Synthetic
 and Computational Study
;
_journal_name_full 'Dalton Transactions'
_journal_paper_doi 10.1039/D3DT00298E
_journal_year 2023
_chemical_formula_moiety 'C41 H62 B N5 S'
_chemical_formula_sum 'C41 H62 B N5 S'
_chemical_formula_weight 667.82
_chemical_name_systematic (CAAI)2BNCS
_chemical_properties_physical Air-sensitive,Moisture-sensitive
_space_group_crystal_system monoclinic
_space_group_IT_number 14
_space_group_name_Hall '-P 2ybc'
_space_group_name_H-M_alt 'P 1 21/c 1'
_atom_sites_solution_hydrogens geom
_audit_creation_method 'CIF-fill 1.2y (K.Radacki, 2005-22)'
_audit_update_record
;
2023-01-19 deposited with the CCDC.	2023-02-27 downloaded from the CCDC.
;
_cell_angle_alpha 90
_cell_angle_beta 97.1630(10)
_cell_angle_gamma 90
_cell_formula_units_Z 4
_cell_length_a 9.53740(10)
_cell_length_b 19.8419(2)
_cell_length_c 21.4198(2)
_cell_measurement_reflns_used 20311
_cell_measurement_temperature 100(2)
_cell_measurement_theta_max 74.5510
_cell_measurement_theta_min 3.0290
_cell_volume 4021.85(7)
_computing_cell_refinement 'CrysAlisPro 1.171.41.96a (Rigaku OD, 2021)'
_computing_data_collection 'CrysAlisPro 1.171.41.96a (Rigaku OD, 2021)'
_computing_data_reduction 'CrysAlisPro 1.171.41.96a (Rigaku OD, 2021)'
_computing_molecular_graphics 'ShelXLe (Huebschle et all, 2011)'
_computing_publication_material 'SHELXL-2017/1 (Sheldrick, 2017)'
_computing_structure_refinement 'SHELXL-2017/1 (Sheldrick, 2017)'
_computing_structure_solution 'SHELXT (Sheldrick, 2014)'
_diffrn_ambient_environment N~2~
_diffrn_ambient_temperature 100.00(10)
_diffrn_detector HPA
_diffrn_detector_area_resol_mean 10.0
_diffrn_detector_type 'HyPix Arc150'
_diffrn_measured_fraction_theta_full 1.000
_diffrn_measured_fraction_theta_max 1.000
_diffrn_measurement_details
;
 List of Runs (angles in degrees, time in seconds):
 
   # Type    Start    End  Width  t~exp~   \w     \q     \k     \f   Frames
 --------------------------------------------------------------------------
   1  \w     94.00 121.00   0.50    0.40    --   77.50  41.00 146.25   54
   2  \w     92.00 117.00   0.50    0.40    --   77.50  49.00  36.07   50
   3  \w     78.00 104.00   0.50    0.40    --   70.00  74.00  39.96   52
   4  \w     94.00 121.00   0.50    0.40    --   77.50  40.00 -40.70   54
   5  \w     92.00 117.00   0.50    0.40    --   77.50  46.00-171.41   50
   6  \w     94.00 121.00   0.50    0.40    --   77.50  39.00-137.85   54
   7  \w     88.00 117.00   0.50    0.40    --   77.50  26.00 -93.36   58
   8  \w     39.00 108.00   0.50    0.40    --   73.52   0.00  90.00  138
   9  \w   -117.00 -90.00   0.50    0.40    --  -74.00 -39.00   1.92   54
  10  \w   -106.00 -80.00   0.50    0.40    --  -74.00 -77.00 -18.57   52
  11  \w   -105.00 -79.00   0.50    0.40    --  -74.00 -79.00 -89.45   52
  12  \w   -105.00 -79.00   0.50    0.40    --  -74.00 -79.00  71.58   52
  13  \w    -70.00 -44.00   0.50    0.40    --  -38.00 -77.00 113.09   52
  14  \w    -88.00 -62.00   0.50    0.40    --  -50.00 -63.00 156.16   52
  15  \w   -104.00 -78.00   0.50    0.40    --  -66.00 -62.00 133.21   52
  16  \w   -113.00 -87.00   0.50    0.40    --  -74.00 -59.00 119.91   52
  17  \w   -104.00 -78.00   0.50    0.40    --  -66.00 -62.00  96.88   52
  18  \w   -108.00 -82.00   0.50    0.40    --  -70.00 -61.00  62.54   52
  19  \w   -117.00 -89.00   0.50    0.40    --  -74.00 -43.00  72.56   56
  20  \w   -113.00 -86.00   0.50    0.40    --  -70.00 -41.00 -33.12   54
  21  \w   -116.00 -89.00   0.50    0.40    --  -74.00 -49.00 -44.44   54
  22  \w   -109.00 -83.00   0.50    0.40    --  -70.00 -60.00 -79.39   52
  23  \w   -116.00 -89.00   0.50    0.40    --  -74.00 -49.00-111.73   54
  24  \w   -113.00 -86.00   0.50    0.40    --  -70.00 -40.00-149.59   54
  25  \w    -61.00 -35.00   0.50    0.40    --  -74.00  61.00-156.57   52
  26  \w    -62.00 -36.00   0.50    0.40    --  -74.00  64.00 -33.30   52
  27  \w    -95.00 -29.00   0.50    0.40    --  -69.45 126.00  60.00  132
  28  \w    -83.00 -38.00   0.50    0.40    --  -74.00 100.00  32.48   90
  29  \w     54.00 105.00   0.50    0.40    --   77.50-129.00 172.64  102
  30  \w     37.00 103.00   0.50    0.40    --   77.50-126.00 167.14  132
  31  \w     37.00  98.00   0.50    0.40    --   77.50-116.00  34.18  122
  32  \w     68.00  97.00   0.50    0.40    --   77.50-114.00 132.02   58
  33  \w     28.00  94.00   0.50    0.40    --   68.94-126.00 -90.00  132
  34  \w     73.00  99.00   0.50    0.40    --   77.50-117.00-128.26   52
  35  \w     37.00 103.00   0.50    0.40    --   77.50-126.00-157.17  132

;
_diffrn_measurement_device 'four-circle diffractometer'
_diffrn_measurement_device_type 'Rigaku XtaLAB Synergy-R'
_diffrn_measurement_method '\w scans'
_diffrn_radiation_monochromator 'multi-layer mirror'
_diffrn_radiation_type CuK\a
_diffrn_radiation_wavelength 1.54184
_diffrn_reflns_av_R_equivalents 0.0325
_diffrn_reflns_av_unetI/netI 0.0218
_diffrn_reflns_Laue_measured_fraction_full 1.000
_diffrn_reflns_Laue_measured_fraction_max 1.000
_diffrn_reflns_limit_h_max 11
_diffrn_reflns_limit_h_min -11
_diffrn_reflns_limit_k_max 24
_diffrn_reflns_limit_k_min -24
_diffrn_reflns_limit_l_max 26
_diffrn_reflns_limit_l_min -26
_diffrn_reflns_number 42988
_diffrn_reflns_point_group_measured_fraction_full 1.000
_diffrn_reflns_point_group_measured_fraction_max 1.000
_diffrn_reflns_theta_full 67.684
_diffrn_reflns_theta_max 70.072
_diffrn_reflns_theta_min 3.047
_diffrn_source 'rotating-anode X-ray tube'
_diffrn_source_type 'PhotonJet R X-ray Source'
_exptl_absorpt_coefficient_mu 0.955
_exptl_absorpt_correction_T_max 1.000
_exptl_absorpt_correction_T_min 0.470
_exptl_absorpt_correction_type gaussian
_exptl_absorpt_process_details
;
CrysAlisPro 1.171.41.96a (Rigaku Oxford Diffraction, 2021) Numerical 
absorption correction based on gaussian integration over a multifaceted 
crystal model Empirical absorption correction using spherical harmonics, 
implemented in SCALE3 ABSPACK scaling algorithm.
;
_exptl_crystal_colour 'clear colourless'
_exptl_crystal_density_diffrn 1.103
_exptl_crystal_description plate
_exptl_crystal_F_000 1456
_exptl_crystal_size_max 0.383
_exptl_crystal_size_mid 0.181
_exptl_crystal_size_min 0.047
_refine_diff_density_max 0.367
_refine_diff_density_min -0.562
_refine_diff_density_rms 0.037
_refine_ls_extinction_method none
_refine_ls_goodness_of_fit_ref 1.020
_refine_ls_hydrogen_treatment constr
_refine_ls_matrix_type full
_refine_ls_number_parameters 517
_refine_ls_number_reflns 7646
_refine_ls_number_restraints 199
_refine_ls_restrained_S_all 1.032
_refine_ls_R_factor_all 0.0472
_refine_ls_R_factor_gt 0.0410
_refine_ls_shift/su_max 0.001
_refine_ls_shift/su_mean 0.000
_refine_ls_structure_factor_coef Fsqd
_refine_ls_weighting_details 'w=1/[\s^2^(Fo^2^)+(0.0500P)^2^+1.5729P] where P=(Fo^2^+2Fc^2^)/3'
_refine_ls_weighting_scheme calc
_refine_ls_wR_factor_gt 0.1025
_refine_ls_wR_factor_ref 0.1059
_reflns_Friedel_coverage 0.000
_reflns_number_gt 6699
_reflns_number_total 7646
_reflns_threshold_expression 'I > 2\s(I)'
_cod_data_source_file d3dt00298e2.cif
_cod_data_source_block MaDi202_SiHu_a
_cod_original_sg_symbol_H-M 'P 21/c'
_cod_database_code 7712432
_shelx_shelxl_version_number 2017/1
_shelx_space_group_comment
;
The symmetry employed for this shelxl refinement is uniquely defined
by the following loop, which should always be used as a source of
symmetry information in preference to the above space-group names.
They are only intended as comments.
;
_shelx_estimated_absorpt_t_min 0.713
_shelx_estimated_absorpt_t_max 0.954

loop_
_space_group_symop_operation_xyz
'x, y, z'
'-x, y+1/2, -z+1/2'
'-x, -y, -z'
'x, -y-1/2, z-1/2'

loop_
_atom_site_label
_atom_site_type_symbol
_atom_site_fract_x
_atom_site_fract_y
_atom_site_fract_z
_atom_site_U_iso_or_equiv
_atom_site_adp_type
_atom_site_occupancy
_atom_site_site_symmetry_order
_atom_site_calc_flag
_atom_site_refinement_flags_posn
_atom_site_refinement_flags_adp
_atom_site_refinement_flags_occupancy
_atom_site_disorder_assembly
_atom_site_disorder_group
B1_1 B 0.43226(15) 0.28760(8) 0.42426(7) 0.0246(3) Uani 1 1 d . . . . .
C3_3 C 0.19285(15) 0.06745(7) 0.42892(7) 0.0280(3) Uani 1 1 d . . . . .
C4_3 C 0.34055(16) 0.05088(7) 0.41060(7) 0.0316(3) Uani 1 1 d . . . . .
H4A_3 H 0.384145 0.013533 0.436861 0.038 Uiso 1 1 calc R U . . .
H4AB_3 H 0.333076 0.037131 0.365877 0.038 Uiso 1 1 calc R U . . .
C5_3 C 0.43068(14) 0.11514(7) 0.42152(6) 0.0269(3) Uani 1 1 d . . . . .
C6_3 C 0.07488(17) 0.03197(8) 0.38667(7) 0.0367(3) Uani 1 1 d . . . . .
H6A_3 H 0.085662 0.040667 0.342486 0.055 Uiso 1 1 calc R U . . .
H6B_3 H -0.016839 0.049106 0.395704 0.055 Uiso 1 1 calc R U . . .
H6C_3 H 0.080022 -0.016647 0.394680 0.055 Uiso 1 1 calc R U . . .
C7_3 C 0.17949(16) 0.04882(7) 0.49734(7) 0.0329(3) Uani 1 1 d . . . . .
H7A_3 H 0.087520 0.063838 0.508009 0.049 Uiso 1 1 calc R U . . .
H7B_3 H 0.255030 0.070868 0.525251 0.049 Uiso 1 1 calc R U . . .
H7C_3 H 0.187375 -0.000158 0.502526 0.049 Uiso 1 1 calc R U . . .
C8_3 C 0.52090(16) 0.12742(8) 0.36852(7) 0.0351(3) Uani 1 1 d . . . . .
H8A_3 H 0.459738 0.129964 0.328273 0.053 Uiso 1 1 calc R U . . .
H8B_3 H 0.588190 0.090279 0.367189 0.053 Uiso 1 1 calc R U . . .
H8C_3 H 0.572659 0.169900 0.376072 0.053 Uiso 1 1 calc R U . . .
C9_3 C 0.52754(16) 0.11559(8) 0.48423(7) 0.0362(3) Uani 1 1 d . . . . .
H9A_3 H 0.599674 0.080487 0.483714 0.054 Uiso 1 1 calc R U . . .
H9B_3 H 0.471411 0.106873 0.518708 0.054 Uiso 1 1 calc R U . . .
H9C_3 H 0.573467 0.159684 0.490374 0.054 Uiso 1 1 calc R U . . .
C1_4 C 0.06233(13) 0.18202(6) 0.40739(6) 0.0225(3) Uani 1 1 d . . . . .
C2_4 C 0.00160(14) 0.21270(7) 0.45680(6) 0.0248(3) Uani 1 1 d . . . . .
C3_4 C -0.12143(14) 0.25051(7) 0.44182(7) 0.0286(3) Uani 1 1 d . . . . .
H3_4 H -0.165242 0.270441 0.474761 0.034 Uiso 1 1 calc R U . . .
C4_4 C -0.18098(14) 0.25964(7) 0.38026(7) 0.0297(3) Uani 1 1 d . . . . .
H4_4 H -0.265320 0.285149 0.371087 0.036 Uiso 1 1 calc R U . . .
C5_4 C -0.11670(14) 0.23129(7) 0.33202(7) 0.0278(3) Uani 1 1 d . . . . .
H5_4 H -0.156911 0.238353 0.289684 0.033 Uiso 1 1 calc R U . . .
C6_4 C 0.00562(13) 0.19263(7) 0.34419(6) 0.0235(3) Uani 1 1 d . . . . .
C7_4 C 0.06802(16) 0.21017(7) 0.52507(6) 0.0299(3) Uani 1 1 d . . . . .
H7_4 H 0.154482 0.181303 0.527542 0.036 Uiso 1 1 calc R U . . .
C8_4 C -0.03232(19) 0.17937(9) 0.56808(7) 0.0427(4) Uani 1 1 d . . . . .
H8A_4 H -0.111989 0.209996 0.570699 0.064 Uiso 1 1 calc R U . . .
H8B_4 H 0.018680 0.172459 0.610210 0.064 Uiso 1 1 calc R U . . .
H8C_4 H -0.067677 0.136007 0.550768 0.064 Uiso 1 1 calc R U . . .
C9_4 C 0.11316(18) 0.28108(8) 0.54803(7) 0.0369(3) Uani 1 1 d . . . . .
H9A_4 H 0.183483 0.298716 0.522590 0.055 Uiso 1 1 calc R U . . .
H9B_4 H 0.154318 0.278974 0.592256 0.055 Uiso 1 1 calc R U . . .
H9C_4 H 0.030519 0.310840 0.543917 0.055 Uiso 1 1 calc R U . . .
C10_4 C 0.07536(14) 0.16698(7) 0.28854(6) 0.0277(3) Uani 1 1 d . . . . .
H10_4 H 0.152466 0.135128 0.305015 0.033 Uiso 1 1 calc R U . . .
C11_4 C 0.14213(16) 0.22508(8) 0.25568(7) 0.0357(3) Uani 1 1 d . . . . .
H11A_4 H 0.184522 0.207624 0.219553 0.054 Uiso 1 1 calc R U . . .
H11B_4 H 0.215369 0.246512 0.285286 0.054 Uiso 1 1 calc R U . . .
H11C_4 H 0.069258 0.258302 0.241174 0.054 Uiso 1 1 calc R U . . .
C12_4 C -0.02896(16) 0.12867(9) 0.24109(7) 0.0383(4) Uani 1 1 d . . . . .
H12A_4 H -0.102149 0.159684 0.222126 0.057 Uiso 1 1 calc R U . . .
H12B_4 H -0.073000 0.092278 0.262697 0.057 Uiso 1 1 calc R U . . .
H12C_4 H 0.021569 0.109532 0.208106 0.057 Uiso 1 1 calc R U . . .
C3_6 C 0.3338(8) 0.4698(4) 0.2772(3) 0.0312(5) Uani 0.574(4) 1 d D U P A 1
C4_6 C 0.2441(3) 0.47869(15) 0.33244(16) 0.0293(4) Uani 0.574(4) 1 d D U P A 1
H4A_6 H 0.279069 0.517513 0.358958 0.035 Uiso 0.574(4) 1 calc R U P A 1
H4AB_6 H 0.143857 0.486887 0.315997 0.035 Uiso 0.574(4) 1 calc R U P A 1
C5_6 C 0.2580(9) 0.4139(3) 0.3709(3) 0.0275(5) Uani 0.574(4) 1 d D U P A 1
C6_6 C 0.2462(4) 0.44511(19) 0.21726(16) 0.0426(7) Uani 0.574(4) 1 d D U P A 1
H6A_6 H 0.173428 0.478541 0.203243 0.064 Uiso 0.574(4) 1 calc R U P A 1
H6B_6 H 0.201164 0.402216 0.225590 0.064 Uiso 0.574(4) 1 calc R U P A 1
H6C_6 H 0.307808 0.438669 0.184372 0.064 Uiso 0.574(4) 1 calc R U P A 1
C7_6 C 0.4055(6) 0.5358(3) 0.2637(2) 0.0400(9) Uani 0.574(4) 1 d D U P A 1
H7A_6 H 0.470607 0.528049 0.232458 0.060 Uiso 0.574(4) 1 calc R U P A 1
H7B_6 H 0.458272 0.552985 0.302617 0.060 Uiso 0.574(4) 1 calc R U P A 1
H7C_6 H 0.333802 0.568812 0.247299 0.060 Uiso 0.574(4) 1 calc R U P A 1
C8_6 C 0.1321(6) 0.3655(3) 0.35690(19) 0.0287(8) Uani 0.574(4) 1 d D U P A 1
H8A_6 H 0.115808 0.356281 0.311638 0.043 Uiso 0.574(4) 1 calc R U P A 1
H8B_6 H 0.047521 0.386227 0.370315 0.043 Uiso 0.574(4) 1 calc R U P A 1
H8C_6 H 0.152828 0.323244 0.379859 0.043 Uiso 0.574(4) 1 calc R U P A 1
C9_6 C 0.2809(3) 0.42980(17) 0.44198(14) 0.0334(6) Uani 0.574(4) 1 d D U P A 1
H9A_6 H 0.368167 0.455800 0.451909 0.050 Uiso 0.574(4) 1 calc R U P A 1
H9B_6 H 0.288178 0.387584 0.465913 0.050 Uiso 0.574(4) 1 calc R U P A 1
H9C_6 H 0.200770 0.456112 0.453237 0.050 Uiso 0.574(4) 1 calc R U P A 1
C3_16 C 0.3410(11) 0.4747(5) 0.2712(4) 0.0312(6) Uani 0.426(4) 1 d D U P A 2
C4_16 C 0.2134(4) 0.4652(2) 0.3073(2) 0.0301(5) Uani 0.426(4) 1 d D U P A 2
H4A_16 H 0.134356 0.444375 0.279529 0.036 Uiso 0.426(4) 1 calc R U P A 2
H4AB_16 H 0.181389 0.509438 0.321555 0.036 Uiso 0.426(4) 1 calc R U P A 2
C5_16 C 0.2578(12) 0.4190(5) 0.3649(4) 0.0281(6) Uani 0.426(4) 1 d D U P A 2
C6_16 C 0.3007(5) 0.4633(2) 0.20063(19) 0.0343(8) Uani 0.426(4) 1 d D U P A 2
H6A_16 H 0.233063 0.497950 0.183758 0.051 Uiso 0.426(4) 1 calc R U P A 2
H6B_16 H 0.257529 0.418679 0.193659 0.051 Uiso 0.426(4) 1 calc R U P A 2
H6C_16 H 0.385531 0.465992 0.179241 0.051 Uiso 0.426(4) 1 calc R U P A 2
C7_16 C 0.4116(9) 0.5449(4) 0.2823(3) 0.0301(9) Uani 0.426(4) 1 d D U P A 2
H7A_16 H 0.504108 0.544575 0.266806 0.045 Uiso 0.426(4) 1 calc R U P A 2
H7B_16 H 0.423803 0.555223 0.327356 0.045 Uiso 0.426(4) 1 calc R U P A 2
H7C_16 H 0.351538 0.579342 0.259598 0.045 Uiso 0.426(4) 1 calc R U P A 2
C8_16 C 0.1393(8) 0.3715(4) 0.3759(3) 0.0299(10) Uani 0.426(4) 1 d D U P A 2
H8A_16 H 0.109894 0.345840 0.337356 0.045 Uiso 0.426(4) 1 calc R U P A 2
H8B_16 H 0.058990 0.397489 0.387323 0.045 Uiso 0.426(4) 1 calc R U P A 2
H8C_16 H 0.172322 0.340321 0.410070 0.045 Uiso 0.426(4) 1 calc R U P A 2
C9_16 C 0.2996(5) 0.4606(2) 0.4242(2) 0.0372(8) Uani 0.426(4) 1 d D U P A 2
H9A_16 H 0.372497 0.493316 0.416397 0.056 Uiso 0.426(4) 1 calc R U P A 2
H9B_16 H 0.336594 0.430725 0.458775 0.056 Uiso 0.426(4) 1 calc R U P A 2
H9C_16 H 0.216550 0.484632 0.435501 0.056 Uiso 0.426(4) 1 calc R U P A 2
C1_7 C 0.57167(14) 0.40785(7) 0.27970(6) 0.0252(3) Uani 1 1 d . . . . .
C2_7 C 0.68709(14) 0.44563(7) 0.30802(7) 0.0286(3) Uani 1 1 d . . . . .
C3_7 C 0.81352(15) 0.44176(8) 0.28173(7) 0.0324(3) Uani 1 1 d . . . . .
H3_7 H 0.891906 0.468235 0.298986 0.039 Uiso 1 1 calc R U . . .
C4_7 C 0.82692(15) 0.40013(8) 0.23102(7) 0.0336(3) Uani 1 1 d . . . . .
H4_7 H 0.912829 0.399365 0.212850 0.040 Uiso 1 1 calc R U . . .
C5_7 C 0.71560(15) 0.35974(8) 0.20685(7) 0.0306(3) Uani 1 1 d . . . . .
H5_7 H 0.727084 0.329713 0.173320 0.037 Uiso 1 1 calc R U . . .
C6_7 C 0.58593(14) 0.36232(7) 0.23097(6) 0.0264(3) Uani 1 1 d . . . . .
C7_7 C 0.68208(16) 0.48465(8) 0.36886(7) 0.0343(3) Uani 1 1 d . . . . .
H7_7 H 0.580353 0.491606 0.374096 0.041 Uiso 1 1 calc R U . . .
C8_7 C 0.7519(2) 0.55419(9) 0.36979(9) 0.0498(4) Uani 1 1 d . . . . .
H8A_7 H 0.854492 0.548831 0.371560 0.075 Uiso 1 1 calc R U . . .
H8B_7 H 0.730325 0.579285 0.406822 0.075 Uiso 1 1 calc R U . . .
H8C_7 H 0.715661 0.578952 0.331577 0.075 Uiso 1 1 calc R U . . .
C9_7 C 0.74840(18) 0.44205(9) 0.42458(7) 0.0396(4) Uani 1 1 d . . . . .
H9A_7 H 0.700486 0.398329 0.424110 0.059 Uiso 1 1 calc R U . . .
H9B_7 H 0.738206 0.465522 0.464020 0.059 Uiso 1 1 calc R U . . .
H9C_7 H 0.848916 0.435072 0.421236 0.059 Uiso 1 1 calc R U . . .
C10_7 C 0.47112(15) 0.31221(8) 0.20698(6) 0.0302(3) Uani 1 1 d . . . . .
H10_7 H 0.383809 0.323807 0.226135 0.036 Uiso 1 1 calc R U . . .
C11_7 C 0.51785(16) 0.24126(8) 0.22870(7) 0.0345(3) Uani 1 1 d . . . . .
H11A_7 H 0.442250 0.209069 0.215093 0.052 Uiso 1 1 calc R U . . .
H11B_7 H 0.537993 0.240467 0.274695 0.052 Uiso 1 1 calc R U . . .
H11C_7 H 0.603202 0.228840 0.210227 0.052 Uiso 1 1 calc R U . . .
C12_7 C 0.43525(18) 0.31407(10) 0.13533(7) 0.0426(4) Uani 1 1 d . . . . .
H12A_7 H 0.518443 0.300783 0.115642 0.064 Uiso 1 1 calc R U . . .
H12B_7 H 0.406838 0.359842 0.122015 0.064 Uiso 1 1 calc R U . . .
H12C_7 H 0.357507 0.282772 0.122472 0.064 Uiso 1 1 calc R U . . .
N1 N 0.43613(11) 0.41829(6) 0.30135(5) 0.0263(2) Uani 1 1 d . . . . .
S1 S 0.70083(5) 0.34039(2) 0.59007(2) 0.04365(12) Uani 1 1 d . . . . .
C1 C 0.39158(13) 0.38247(7) 0.34992(6) 0.0242(3) Uani 1 1 d . . . . .
N2 N 0.45713(11) 0.33170(6) 0.37511(5) 0.0244(2) Uani 1 1 d . . . . .
C2 C 0.59295(16) 0.31879(7) 0.53052(7) 0.0312(3) Uani 1 1 d . . . . .
N3 N 0.33994(11) 0.23354(6) 0.42020(5) 0.0259(2) Uani 1 1 d . . . . .
N4 N 0.18874(11) 0.14193(5) 0.41995(5) 0.0229(2) Uani 1 1 d . . . . .
N5 N 0.51434(13) 0.30187(6) 0.48685(5) 0.0324(3) Uani 1 1 d . . . . .
C21 C 0.31934(13) 0.17056(7) 0.42102(6) 0.0225(3) Uani 1 1 d . . . . .

loop_
_atom_site_aniso_label
_atom_site_aniso_U_11
_atom_site_aniso_U_22
_atom_site_aniso_U_33
_atom_site_aniso_U_23
_atom_site_aniso_U_13
_atom_site_aniso_U_12
B1_1 0.0194(7) 0.0277(8) 0.0272(7) -0.0012(6) 0.0049(6) 0.0017(6)
C3_3 0.0319(7) 0.0210(7) 0.0319(7) 0.0029(5) 0.0068(6) 0.0010(6)
C4_3 0.0370(8) 0.0245(7) 0.0351(8) 0.0029(6) 0.0112(6) 0.0051(6)
C5_3 0.0268(7) 0.0265(7) 0.0282(7) 0.0042(6) 0.0063(5) 0.0055(6)
C6_3 0.0433(9) 0.0249(7) 0.0418(8) -0.0003(6) 0.0043(7) -0.0059(6)
C7_3 0.0365(8) 0.0272(7) 0.0366(8) 0.0076(6) 0.0103(6) 0.0012(6)
C8_3 0.0358(8) 0.0337(8) 0.0386(8) 0.0021(6) 0.0160(6) 0.0049(6)
C9_3 0.0310(8) 0.0404(9) 0.0362(8) 0.0080(7) -0.0002(6) 0.0093(7)
C1_4 0.0195(6) 0.0212(6) 0.0267(6) 0.0009(5) 0.0026(5) -0.0029(5)
C2_4 0.0251(6) 0.0248(7) 0.0251(7) 0.0013(5) 0.0054(5) -0.0035(5)
C3_4 0.0238(7) 0.0317(7) 0.0316(7) -0.0015(6) 0.0083(5) -0.0010(6)
C4_4 0.0190(6) 0.0318(8) 0.0380(8) 0.0010(6) 0.0022(5) 0.0010(6)
C5_4 0.0214(6) 0.0331(8) 0.0279(7) 0.0021(6) -0.0007(5) -0.0035(6)
C6_4 0.0202(6) 0.0253(7) 0.0250(6) 0.0000(5) 0.0026(5) -0.0051(5)
C7_4 0.0349(8) 0.0314(8) 0.0237(7) 0.0016(6) 0.0048(6) 0.0040(6)
C8_4 0.0565(10) 0.0425(9) 0.0320(8) 0.0076(7) 0.0170(7) 0.0042(8)
C9_4 0.0432(9) 0.0370(8) 0.0290(7) -0.0040(6) -0.0013(6) 0.0020(7)
C10_4 0.0257(7) 0.0331(7) 0.0242(7) -0.0017(6) 0.0031(5) -0.0025(6)
C11_4 0.0346(8) 0.0446(9) 0.0295(7) 0.0021(6) 0.0100(6) -0.0044(7)
C12_4 0.0346(8) 0.0486(10) 0.0314(8) -0.0100(7) 0.0032(6) -0.0060(7)
C3_6 0.0253(9) 0.0323(10) 0.0370(12) 0.0096(9) 0.0078(9) 0.0050(8)
C4_6 0.0248(8) 0.0287(9) 0.0359(11) 0.0042(8) 0.0099(8) 0.0036(7)
C5_6 0.0243(8) 0.0266(10) 0.0333(11) 0.0021(9) 0.0100(9) 0.0034(8)
C6_6 0.0344(15) 0.0520(16) 0.0408(15) 0.0111(13) 0.0024(12) 0.0162(13)
C7_6 0.0324(13) 0.0396(18) 0.050(2) 0.0195(17) 0.0119(18) 0.0054(13)
C8_6 0.0226(12) 0.0291(14) 0.0355(19) 0.0021(16) 0.0076(15) 0.0026(11)
C9_6 0.0369(13) 0.0307(14) 0.0348(14) -0.0032(11) 0.0129(10) 0.0026(12)
C3_16 0.0252(10) 0.0328(11) 0.0369(12) 0.0091(10) 0.0089(10) 0.0067(9)
C4_16 0.0254(9) 0.0306(10) 0.0356(12) 0.0073(9) 0.0095(9) 0.0048(8)
C5_16 0.0243(9) 0.0278(11) 0.0339(12) 0.0008(10) 0.0106(10) 0.0031(9)
C6_16 0.0297(17) 0.0358(17) 0.0368(17) 0.0106(14) 0.0025(14) 0.0037(14)
C7_16 0.0317(16) 0.0304(18) 0.030(2) 0.0065(16) 0.0090(18) 0.0043(14)
C8_16 0.0248(16) 0.0298(17) 0.038(2) 0.0049(19) 0.0132(19) 0.0046(14)
C9_16 0.0397(16) 0.0355(18) 0.0382(17) -0.0035(15) 0.0116(14) 0.0076(15)
C1_7 0.0204(6) 0.0284(7) 0.0276(7) 0.0071(5) 0.0059(5) 0.0023(5)
C2_7 0.0257(7) 0.0284(7) 0.0321(7) 0.0043(6) 0.0051(5) 0.0002(6)
C3_7 0.0227(7) 0.0354(8) 0.0392(8) 0.0045(6) 0.0043(6) -0.0039(6)
C4_7 0.0232(7) 0.0425(9) 0.0367(8) 0.0079(7) 0.0102(6) 0.0015(6)
C5_7 0.0269(7) 0.0388(8) 0.0271(7) 0.0039(6) 0.0075(5) 0.0035(6)
C6_7 0.0233(6) 0.0317(7) 0.0241(6) 0.0066(5) 0.0030(5) 0.0018(6)
C7_7 0.0317(7) 0.0322(8) 0.0398(8) -0.0038(6) 0.0079(6) -0.0045(6)
C8_7 0.0550(11) 0.0380(9) 0.0578(11) -0.0077(8) 0.0131(9) -0.0143(8)
C9_7 0.0411(9) 0.0448(9) 0.0327(8) -0.0053(7) 0.0044(7) -0.0035(7)
C10_7 0.0238(7) 0.0394(8) 0.0271(7) 0.0005(6) 0.0022(5) -0.0004(6)
C11_7 0.0321(8) 0.0371(8) 0.0344(8) -0.0008(6) 0.0043(6) -0.0025(6)
C12_7 0.0395(9) 0.0568(11) 0.0297(8) -0.0011(7) -0.0036(7) 0.0009(8)
N1 0.0194(5) 0.0291(6) 0.0313(6) 0.0052(5) 0.0073(4) 0.0031(5)
S1 0.0503(2) 0.0505(3) 0.02838(19) -0.00511(17) -0.00218(17) -0.01122(19)
C1 0.0203(6) 0.0259(7) 0.0267(6) -0.0030(5) 0.0044(5) -0.0023(5)
N2 0.0204(5) 0.0266(6) 0.0269(6) -0.0009(5) 0.0049(4) -0.0014(4)
C2 0.0353(8) 0.0318(8) 0.0282(7) 0.0014(6) 0.0105(6) -0.0054(6)
N3 0.0221(5) 0.0252(6) 0.0301(6) 0.0021(5) 0.0019(4) 0.0011(5)
N4 0.0223(5) 0.0202(5) 0.0260(5) 0.0017(4) 0.0029(4) 0.0000(4)
N5 0.0325(6) 0.0387(7) 0.0263(6) 0.0003(5) 0.0043(5) -0.0094(5)
C21 0.0231(6) 0.0250(7) 0.0194(6) 0.0020(5) 0.0019(5) 0.0009(5)

loop_
_atom_type_symbol
_atom_type_description
_atom_type_scat_dispersion_real
_atom_type_scat_dispersion_imag
_atom_type_scat_source
C C 0.0181 0.0091 'International Tables Vol C Tables 4.2.6.8 and 6.1.1.4'
H H 0.0000 0.0000 'International Tables Vol C Tables 4.2.6.8 and 6.1.1.4'
B B 0.0090 0.0039 'International Tables Vol C Tables 4.2.6.8 and 6.1.1.4'
N N 0.0311 0.0180 'International Tables Vol C Tables 4.2.6.8 and 6.1.1.4'
S S 0.3331 0.5567 'International Tables Vol C Tables 4.2.6.8 and 6.1.1.4'

loop_
_exptl_crystal_face_index_h
_exptl_crystal_face_index_k
_exptl_crystal_face_index_l
_exptl_crystal_face_perp_dist
-1 1 0 0.1206
0 0 -1 0.1426
0 0 1 0.1475
-1 1 1 0.1354
-1 1 -1 0.0932
1 0 -1 0.1790
-1 0 1 0.1504
-1 -1 1 0.1537
0 1 -1 0.0941
1 1 0 0.1220
-1 -1 0 0.1317
0 1 0 0.0058
0 -1 0 0.0415
1 0 1 0.0835
-1 0 -1 0.1076
1 -1 2 0.0809
-1 1 -2 0.0751

loop_
_geom_angle_atom_site_label_1
_geom_angle_atom_site_label_2
_geom_angle_atom_site_label_3
_geom_angle
_geom_angle_site_symmetry_1
_geom_angle_site_symmetry_3
_geom_angle_publ_flag
N3 B1_1 N2 126.76(13) . . ?
N3 B1_1 N5 117.51(12) . . ?
N2 B1_1 N5 115.73(12) . . ?
N4 C3_3 C6_3 112.06(11) . . ?
N4 C3_3 C7_3 111.02(11) . . ?
C6_3 C3_3 C7_3 108.24(12) . . ?
N4 C3_3 C4_3 100.87(10) . . ?
C6_3 C3_3 C4_3 112.32(12) . . ?
C7_3 C3_3 C4_3 112.28(12) . . ?
C5_3 C4_3 C3_3 107.15(11) . . ?
C8_3 C5_3 C21 109.61(11) . . ?
C8_3 C5_3 C9_3 108.47(12) . . ?
C21 C5_3 C9_3 110.15(11) . . ?
C8_3 C5_3 C4_3 112.02(12) . . ?
C21 C5_3 C4_3 102.75(11) . . ?
C9_3 C5_3 C4_3 113.71(12) . . ?
C2_4 C1_4 C6_4 120.89(12) . . ?
C2_4 C1_4 N4 120.77(11) . . ?
C6_4 C1_4 N4 118.26(11) . . ?
C3_4 C2_4 C1_4 118.21(12) . . ?
C3_4 C2_4 C7_4 118.45(12) . . ?
C1_4 C2_4 C7_4 123.24(12) . . ?
C4_4 C3_4 C2_4 121.59(13) . . ?
C3_4 C4_4 C5_4 119.44(13) . . ?
C4_4 C5_4 C6_4 121.48(13) . . ?
C5_4 C6_4 C1_4 118.29(12) . . ?
C5_4 C6_4 C10_4 118.33(12) . . ?
C1_4 C6_4 C10_4 123.30(12) . . ?
C2_4 C7_4 C9_4 110.17(12) . . ?
C2_4 C7_4 C8_4 111.96(13) . . ?
C9_4 C7_4 C8_4 110.10(12) . . ?
C6_4 C10_4 C11_4 110.83(12) . . ?
C6_4 C10_4 C12_4 111.96(11) . . ?
C11_4 C10_4 C12_4 109.98(12) . . ?
N1 C3_6 C7_6 111.9(5) . . ?
N1 C3_6 C6_6 110.1(5) . . ?
C7_6 C3_6 C6_6 109.2(4) . . ?
N1 C3_6 C4_6 102.5(4) . . ?
C7_6 C3_6 C4_6 110.5(5) . . ?
C6_6 C3_6 C4_6 112.5(5) . . ?
C5_6 C4_6 C3_6 107.3(4) . . ?
C4_6 C5_6 C1 101.8(4) . . ?
C4_6 C5_6 C8_6 114.1(6) . . ?
C1 C5_6 C8_6 110.3(5) . . ?
C4_6 C5_6 C9_6 110.6(5) . . ?
C1 C5_6 C9_6 110.6(5) . . ?
C8_6 C5_6 C9_6 109.3(4) . . ?
C6_16 C3_16 C4_16 111.3(6) . . ?
C6_16 C3_16 N1 111.8(6) . . ?
C4_16 C3_16 N1 99.4(5) . . ?
C6_16 C3_16 C7_16 109.6(5) . . ?
C4_16 C3_16 C7_16 112.9(7) . . ?
N1 C3_16 C7_16 111.6(7) . . ?
C3_16 C4_16 C5_16 108.6(6) . . ?
C8_16 C5_16 C9_16 109.3(7) . . ?
C8_16 C5_16 C1 113.2(7) . . ?
C9_16 C5_16 C1 106.9(7) . . ?
C8_16 C5_16 C4_16 110.9(8) . . ?
C9_16 C5_16 C4_16 111.0(6) . . ?
C1 C5_16 C4_16 105.3(6) . . ?
C6_7 C1_7 C2_7 121.50(12) . . ?
C6_7 C1_7 N1 120.46(12) . . ?
C2_7 C1_7 N1 118.03(12) . . ?
C3_7 C2_7 C1_7 117.79(13) . . ?
C3_7 C2_7 C7_7 119.65(13) . . ?
C1_7 C2_7 C7_7 122.31(12) . . ?
C4_7 C3_7 C2_7 121.27(14) . . ?
C5_7 C4_7 C3_7 119.99(13) . . ?
C4_7 C5_7 C6_7 120.99(14) . . ?
C5_7 C6_7 C1_7 118.12(13) . . ?
C5_7 C6_7 C10_7 118.93(13) . . ?
C1_7 C6_7 C10_7 122.77(12) . . ?
C2_7 C7_7 C8_7 114.17(13) . . ?
C2_7 C7_7 C9_7 109.41(12) . . ?
C8_7 C7_7 C9_7 110.49(14) . . ?
C6_7 C10_7 C12_7 112.62(12) . . ?
C6_7 C10_7 C11_7 109.18(11) . . ?
C12_7 C10_7 C11_7 110.30(13) . . ?
C1 N1 C1_7 123.02(11) . . ?
C1 N1 C3_6 112.0(2) . . ?
C1_7 N1 C3_6 124.9(2) . . ?
C1 N1 C3_16 118.4(3) . . ?
C1_7 N1 C3_16 118.5(3) . . ?
N2 C1 N1 123.45(12) . . ?
N2 C1 C5_6 125.5(2) . . ?
N1 C1 C5_6 111.0(2) . . ?
N2 C1 C5_16 131.6(3) . . ?
N1 C1 C5_16 104.9(3) . . ?
C1 N2 B1_1 133.55(12) . . ?
N5 C2 S1 178.93(15) . . ?
C21 N3 B1_1 149.70(13) . . ?
C21 N4 C1_4 120.88(11) . . ?
C21 N4 C3_3 113.63(11) . . ?
C1_4 N4 C3_3 125.40(11) . . ?
C2 N5 B1_1 169.18(14) . . ?
N3 C21 N4 123.57(12) . . ?
N3 C21 C5_3 127.00(12) . . ?
N4 C21 C5_3 109.41(11) . . ?

loop_
_geom_bond_atom_site_label_1
_geom_bond_atom_site_label_2
_geom_bond_distance
_geom_bond_site_symmetry_2
_geom_bond_publ_flag
B1_1 N3 1.3836(19) . ?
B1_1 N2 1.4115(19) . ?
B1_1 N5 1.4928(19) . ?
C3_3 N4 1.4902(17) . ?
C3_3 C6_3 1.525(2) . ?
C3_3 C7_3 1.5320(19) . ?
C3_3 C4_3 1.5441(19) . ?
C4_3 C5_3 1.539(2) . ?
C5_3 C8_3 1.5272(19) . ?
C5_3 C21 1.5277(18) . ?
C5_3 C9_3 1.5325(19) . ?
C1_4 C2_4 1.4068(19) . ?
C1_4 C6_4 1.4094(18) . ?
C1_4 N4 1.4415(16) . ?
C2_4 C3_4 1.3960(19) . ?
C2_4 C7_4 1.5203(18) . ?
C3_4 C4_4 1.381(2) . ?
C4_4 C5_4 1.385(2) . ?
C5_4 C6_4 1.3934(19) . ?
C6_4 C10_4 1.5233(18) . ?
C7_4 C9_4 1.534(2) . ?
C7_4 C8_4 1.535(2) . ?
C10_4 C11_4 1.530(2) . ?
C10_4 C12_4 1.5325(19) . ?
C3_6 N1 1.463(8) . ?
C3_6 C7_6 1.521(7) . ?
C3_6 C6_6 1.523(7) . ?
C3_6 C4_6 1.554(6) . ?
C4_6 C5_6 1.524(6) . ?
C5_6 C1 1.534(9) . ?
C5_6 C8_6 1.537(7) . ?
C5_6 C9_6 1.544(7) . ?
C3_16 C6_16 1.529(9) . ?
C3_16 C4_16 1.532(8) . ?
C3_16 N1 1.533(11) . ?
C3_16 C7_16 1.553(9) . ?
C4_16 C5_16 1.553(8) . ?
C5_16 C8_16 1.512(10) . ?
C5_16 C9_16 1.527(9) . ?
C5_16 C1 1.535(13) . ?
C1_7 C6_7 1.400(2) . ?
C1_7 C2_7 1.4055(19) . ?
C1_7 N1 1.4416(16) . ?
C2_7 C3_7 1.395(2) . ?
C2_7 C7_7 1.522(2) . ?
C3_7 C4_7 1.383(2) . ?
C4_7 C5_7 1.379(2) . ?
C5_7 C6_7 1.3994(19) . ?
C6_7 C10_7 1.520(2) . ?
C7_7 C8_7 1.531(2) . ?
C7_7 C9_7 1.533(2) . ?
C10_7 C12_7 1.531(2) . ?
C10_7 C11_7 1.532(2) . ?
N1 C1 1.3706(17) . ?
S1 C2 1.5944(15) . ?
C1 N2 1.2699(18) . ?
C2 N5 1.1726(19) . ?
N3 C21 1.2656(18) . ?
N4 C21 1.3665(17) . ?

loop_
_geom_torsion_atom_site_label_1
_geom_torsion_atom_site_label_2
_geom_torsion_atom_site_label_3
_geom_torsion_atom_site_label_4
_geom_torsion
_geom_torsion_site_symmetry_1
_geom_torsion_site_symmetry_2
_geom_torsion_site_symmetry_3
_geom_torsion_site_symmetry_4
_geom_torsion_publ_flag
N4 C3_3 C4_3 C5_3 24.73(14) . . . . ?
C6_3 C3_3 C4_3 C5_3 144.22(12) . . . . ?
C7_3 C3_3 C4_3 C5_3 -93.52(14) . . . . ?
C3_3 C4_3 C5_3 C8_3 -138.25(12) . . . . ?
C3_3 C4_3 C5_3 C21 -20.69(14) . . . . ?
C3_3 C4_3 C5_3 C9_3 98.33(14) . . . . ?
C6_4 C1_4 C2_4 C3_4 3.90(19) . . . . ?
N4 C1_4 C2_4 C3_4 -179.52(12) . . . . ?
C6_4 C1_4 C2_4 C7_4 -172.31(12) . . . . ?
N4 C1_4 C2_4 C7_4 4.27(19) . . . . ?
C1_4 C2_4 C3_4 C4_4 -1.8(2) . . . . ?
C7_4 C2_4 C3_4 C4_4 174.57(13) . . . . ?
C2_4 C3_4 C4_4 C5_4 -0.7(2) . . . . ?
C3_4 C4_4 C5_4 C6_4 1.2(2) . . . . ?
C4_4 C5_4 C6_4 C1_4 0.9(2) . . . . ?
C4_4 C5_4 C6_4 C10_4 -176.09(13) . . . . ?
C2_4 C1_4 C6_4 C5_4 -3.44(19) . . . . ?
N4 C1_4 C6_4 C5_4 179.90(11) . . . . ?
C2_4 C1_4 C6_4 C10_4 173.35(12) . . . . ?
N4 C1_4 C6_4 C10_4 -3.31(18) . . . . ?
C3_4 C2_4 C7_4 C9_4 -61.87(17) . . . . ?
C1_4 C2_4 C7_4 C9_4 114.33(15) . . . . ?
C3_4 C2_4 C7_4 C8_4 61.01(17) . . . . ?
C1_4 C2_4 C7_4 C8_4 -122.79(14) . . . . ?
C5_4 C6_4 C10_4 C11_4 69.89(16) . . . . ?
C1_4 C6_4 C10_4 C11_4 -106.90(15) . . . . ?
C5_4 C6_4 C10_4 C12_4 -53.31(17) . . . . ?
C1_4 C6_4 C10_4 C12_4 129.90(14) . . . . ?
N1 C3_6 C4_6 C5_6 -23.6(6) . . . . ?
C7_6 C3_6 C4_6 C5_6 -143.0(5) . . . . ?
C6_6 C3_6 C4_6 C5_6 94.7(6) . . . . ?
C3_6 C4_6 C5_6 C1 18.8(6) . . . . ?
C3_6 C4_6 C5_6 C8_6 -100.0(6) . . . . ?
C3_6 C4_6 C5_6 C9_6 136.3(5) . . . . ?
C6_16 C3_16 C4_16 C5_16 132.1(7) . . . . ?
N1 C3_16 C4_16 C5_16 14.2(8) . . . . ?
C7_16 C3_16 C4_16 C5_16 -104.2(8) . . . . ?
C3_16 C4_16 C5_16 C8_16 -142.0(7) . . . . ?
C3_16 C4_16 C5_16 C9_16 96.3(8) . . . . ?
C3_16 C4_16 C5_16 C1 -19.1(8) . . . . ?
C6_7 C1_7 C2_7 C3_7 6.6(2) . . . . ?
N1 C1_7 C2_7 C3_7 -172.06(12) . . . . ?
C6_7 C1_7 C2_7 C7_7 -167.68(13) . . . . ?
N1 C1_7 C2_7 C7_7 13.7(2) . . . . ?
C1_7 C2_7 C3_7 C4_7 -2.5(2) . . . . ?
C7_7 C2_7 C3_7 C4_7 171.92(14) . . . . ?
C2_7 C3_7 C4_7 C5_7 -2.2(2) . . . . ?
C3_7 C4_7 C5_7 C6_7 3.0(2) . . . . ?
C4_7 C5_7 C6_7 C1_7 1.0(2) . . . . ?
C4_7 C5_7 C6_7 C10_7 -174.30(13) . . . . ?
C2_7 C1_7 C6_7 C5_7 -5.9(2) . . . . ?
N1 C1_7 C6_7 C5_7 172.77(12) . . . . ?
C2_7 C1_7 C6_7 C10_7 169.22(13) . . . . ?
N1 C1_7 C6_7 C10_7 -12.1(2) . . . . ?
C3_7 C2_7 C7_7 C8_7 46.6(2) . . . . ?
C1_7 C2_7 C7_7 C8_7 -139.18(15) . . . . ?
C3_7 C2_7 C7_7 C9_7 -77.75(17) . . . . ?
C1_7 C2_7 C7_7 C9_7 96.43(16) . . . . ?
C5_7 C6_7 C10_7 C12_7 -55.46(18) . . . . ?
C1_7 C6_7 C10_7 C12_7 129.49(14) . . . . ?
C5_7 C6_7 C10_7 C11_7 67.42(16) . . . . ?
C1_7 C6_7 C10_7 C11_7 -107.63(15) . . . . ?
C6_7 C1_7 N1 C1 91.85(16) . . . . ?
C2_7 C1_7 N1 C1 -89.48(16) . . . . ?
C6_7 C1_7 N1 C3_6 -91.6(4) . . . . ?
C2_7 C1_7 N1 C3_6 87.1(4) . . . . ?
C6_7 C1_7 N1 C3_16 -91.7(4) . . . . ?
C2_7 C1_7 N1 C3_16 87.0(4) . . . . ?
C7_6 C3_6 N1 C1 138.1(4) . . . . ?
C6_6 C3_6 N1 C1 -100.2(3) . . . . ?
C4_6 C3_6 N1 C1 19.6(5) . . . . ?
C7_6 C3_6 N1 C1_7 -38.8(6) . . . . ?
C6_6 C3_6 N1 C1_7 82.9(4) . . . . ?
C4_6 C3_6 N1 C1_7 -157.2(2) . . . . ?
C6_16 C3_16 N1 C1 -122.0(4) . . . . ?
C4_16 C3_16 N1 C1 -4.5(7) . . . . ?
C7_16 C3_16 N1 C1 114.9(5) . . . . ?
C6_16 C3_16 N1 C1_7 61.4(6) . . . . ?
C4_16 C3_16 N1 C1_7 178.9(3) . . . . ?
C7_16 C3_16 N1 C1_7 -61.8(7) . . . . ?
C1_7 N1 C1 N2 -8.9(2) . . . . ?
C3_6 N1 C1 N2 174.2(3) . . . . ?
C3_16 N1 C1 N2 174.7(4) . . . . ?
C1_7 N1 C1 C5_6 168.6(3) . . . . ?
C3_6 N1 C1 C5_6 -8.3(4) . . . . ?
C1_7 N1 C1 C5_16 169.3(4) . . . . ?
C3_16 N1 C1 C5_16 -7.1(5) . . . . ?
C4_6 C5_6 C1 N2 170.2(2) . . . . ?
C8_6 C5_6 C1 N2 -68.3(5) . . . . ?
C9_6 C5_6 C1 N2 52.7(5) . . . . ?
C4_6 C5_6 C1 N1 -7.1(5) . . . . ?
C8_6 C5_6 C1 N1 114.3(4) . . . . ?
C9_6 C5_6 C1 N1 -124.7(3) . . . . ?
C8_16 C5_16 C1 N2 -45.1(8) . . . . ?
C9_16 C5_16 C1 N2 75.3(6) . . . . ?
C4_16 C5_16 C1 N2 -166.5(3) . . . . ?
C8_16 C5_16 C1 N1 136.9(5) . . . . ?
C9_16 C5_16 C1 N1 -102.7(4) . . . . ?
C4_16 C5_16 C1 N1 15.5(6) . . . . ?
N1 C1 N2 B1_1 -179.66(14) . . . . ?
C5_6 C1 N2 B1_1 3.3(4) . . . . ?
C5_16 C1 N2 B1_1 2.7(5) . . . . ?
N3 B1_1 N2 C1 80.1(2) . . . . ?
N5 B1_1 N2 C1 -99.45(18) . . . . ?
N2 B1_1 N3 C21 111.3(3) . . . . ?
N5 B1_1 N3 C21 -69.2(3) . . . . ?
C2_4 C1_4 N4 C21 -90.39(15) . . . . ?
C6_4 C1_4 N4 C21 86.27(15) . . . . ?
C2_4 C1_4 N4 C3_3 93.47(16) . . . . ?
C6_4 C1_4 N4 C3_3 -89.87(15) . . . . ?
C6_3 C3_3 N4 C21 -140.44(12) . . . . ?
C7_3 C3_3 N4 C21 98.40(13) . . . . ?
C4_3 C3_3 N4 C21 -20.77(14) . . . . ?
C6_3 C3_3 N4 C1_4 35.95(17) . . . . ?
C7_3 C3_3 N4 C1_4 -85.21(15) . . . . ?
C4_3 C3_3 N4 C1_4 155.62(12) . . . . ?
N3 B1_1 N5 C2 160.7(8) . . . . ?
N2 B1_1 N5 C2 -19.7(9) . . . . ?
B1_1 N3 C21 N4 173.2(2) . . . . ?
B1_1 N3 C21 C5_3 -8.6(3) . . . . ?
C1_4 N4 C21 N3 10.30(19) . . . . ?
C3_3 N4 C21 N3 -173.13(12) . . . . ?
C1_4 N4 C21 C5_3 -168.20(11) . . . . ?
C3_3 N4 C21 C5_3 8.37(14) . . . . ?
C8_3 C5_3 C21 N3 -51.08(18) . . . . ?
C9_3 C5_3 C21 N3 68.19(17) . . . . ?
C4_3 C5_3 C21 N3 -170.33(13) . . . . ?
C8_3 C5_3 C21 N4 127.37(12) . . . . ?
C9_3 C5_3 C21 N4 -113.36(13) . . . . ?
C4_3 C5_3 C21 N4 8.11(14) . . . . ?
